data_7250385
loop_
_publ_author_name
'Kutasevich, Alexandra G.'
'Nikitina, Evgeniya V.'
'Novoselskaya, Yana S.'
'Grigoriev, Mikhail S.'
'Brazhkin, Vadim V.'
'Kia, Reza'
'Zubkov, Fedor I.'
'Gomila, Rosa M.'
'Frontera, Antonio'

_publ_section_title
;
 Synthesis and structure of 7-thiabicyclo[2.2.1]heptenes: functional
 complementarity of the sulfur atom and the ethenyl fragment
;
_journal_issue 23
_journal_name_full CrystEngComm
_journal_page_first 3947
_journal_page_last 3956
_journal_paper_doi 10.1039/D4CE01118J
_journal_volume 27
_journal_year 2025
_chemical_formula_sum 'C14 H11 N O2 S'
_chemical_formula_weight 257.30
_space_group_crystal_system monoclinic
_space_group_IT_number 14
_space_group_name_Hall '-P 2ybc'
_space_group_name_H-M_alt 'P 1 21/c 1'
_atom_sites_solution_hydrogens geom
_audit_creation_method SHELXL-2018/3
_audit_update_record
;
2024-10-16 deposited with the CCDC.	2025-05-13 downloaded from the CCDC.
;
_cell_angle_alpha 90
_cell_angle_beta 103.325(6)
_cell_angle_gamma 90
_cell_formula_units_Z 4
_cell_length_a 8.3991(11)
_cell_length_b 11.6602(15)
_cell_length_c 12.1285(16)
_cell_measurement_reflns_used 1174
_cell_measurement_temperature 100(2)
_cell_measurement_theta_max 20.41
_cell_measurement_theta_min 3.20
_cell_volume 1155.8(3)
_computing_structure_refinement 'SHELXL-2018/3 (Sheldrick, 2018)'
_computing_structure_solution 'SHELXT 2018/2 (Sheldrick, 2018)'
_diffrn_ambient_temperature 100(2)
_diffrn_measured_fraction_theta_full 0.995
_diffrn_measured_fraction_theta_max 0.997
_diffrn_measurement_device_type 'Bruker KAPPA APEX II area-detector diffractometer'
_diffrn_radiation_type MoK\a
_diffrn_radiation_wavelength 0.71073
_diffrn_reflns_av_R_equivalents 0.1270
_diffrn_reflns_av_unetI/netI 0.1623
_diffrn_reflns_Laue_measured_fraction_full 0.995
_diffrn_reflns_Laue_measured_fraction_max 0.997
_diffrn_reflns_limit_h_max 11
_diffrn_reflns_limit_h_min -11
_diffrn_reflns_limit_k_max 16
_diffrn_reflns_limit_k_min -16
_diffrn_reflns_limit_l_max 14
_diffrn_reflns_limit_l_min -17
_diffrn_reflns_number 19713
_diffrn_reflns_point_group_measured_fraction_full 0.995
_diffrn_reflns_point_group_measured_fraction_max 0.997
_diffrn_reflns_theta_full 25.242
_diffrn_reflns_theta_max 30.000
_diffrn_reflns_theta_min 4.151
_exptl_absorpt_coefficient_mu 0.271
_exptl_absorpt_correction_T_max 1.000
_exptl_absorpt_correction_T_min 0.869
_exptl_absorpt_correction_type multi-scan
_exptl_absorpt_process_details
;
 SADABS 2016/2: Krause, L., Herbst-Irmer, R., Sheldrick G.M. & Stalke D.,
 J. Appl. Cryst. 48 (2015) 3-10
;
_exptl_crystal_colour colourless
_exptl_crystal_density_diffrn 1.479
_exptl_crystal_description needle
_exptl_crystal_F_000 536
_exptl_crystal_size_max 0.500
_exptl_crystal_size_mid 0.080
_exptl_crystal_size_min 0.060
_refine_diff_density_max 0.596
_refine_diff_density_min -0.436
_refine_diff_density_rms 0.079
_refine_ls_extinction_method none
_refine_ls_goodness_of_fit_ref 0.801
_refine_ls_hydrogen_treatment constr
_refine_ls_matrix_type full
_refine_ls_number_parameters 163
_refine_ls_number_reflns 3360
_refine_ls_number_restraints 0
_refine_ls_restrained_S_all 0.801
_refine_ls_R_factor_all 0.1060
_refine_ls_R_factor_gt 0.0513
_refine_ls_shift/su_max 0.000
_refine_ls_shift/su_mean 0.000
_refine_ls_structure_factor_coef Fsqd
_refine_ls_weighting_details 'w=1/[\s^2^(Fo^2^)+(0.0188P)^2^] where P=(Fo^2^+2Fc^2^)/3'
_refine_ls_weighting_scheme calc
_refine_ls_wR_factor_gt 0.0756
_refine_ls_wR_factor_ref 0.0859
_reflns_Friedel_coverage 0.000
_reflns_number_gt 1821
_reflns_number_total 3360
_reflns_threshold_expression 'I > 2\s(I)'
_cod_data_source_file d4ce01118j2.cif
_cod_data_source_block N11_LT
_cod_depositor_comments 'Adding full bibliography for 7250385--7250387.cif.'
_cod_original_sg_symbol_H-M 'P 21/c'
_cod_database_code 7250385
_shelx_shelxl_version_number 2018/3
_shelx_space_group_comment
;
The symmetry employed for this shelxl refinement is uniquely defined
by the following loop, which should always be used as a source of
symmetry information in preference to the above space-group names.
They are only intended as comments.
;
_shelx_estimated_absorpt_t_min 0.876
_shelx_estimated_absorpt_t_max 0.984

loop_
_space_group_symop_operation_xyz
'x, y, z'
'-x, y+1/2, -z+1/2'
'-x, -y, -z'
'x, -y-1/2, z-1/2'

loop_
_atom_site_label
_atom_site_type_symbol
_atom_site_fract_x
_atom_site_fract_y
_atom_site_fract_z
_atom_site_U_iso_or_equiv
_atom_site_adp_type
_atom_site_occupancy
_atom_site_site_symmetry_order
_atom_site_calc_flag
_atom_site_refinement_flags_posn
_atom_site_refinement_flags_adp
_atom_site_refinement_flags_occupancy
_atom_site_disorder_assembly
_atom_site_disorder_group
S1 S 0.52949(7) 0.30543(5) 0.44452(4) 0.01655(15) Uani 1 1 d . . . . .
O1 O 0.56419(18) 0.45020(14) 0.74000(11) 0.0179(4) Uani 1 1 d . . . . .
O2 O 0.21910(19) 0.16048(13) 0.58497(11) 0.0181(4) Uani 1 1 d . . . . .
N2 N 0.3646(2) 0.31368(16) 0.67879(12) 0.0112(4) Uani 1 1 d . . . . .
C1 C 0.5249(3) 0.3566(2) 0.70046(15) 0.0134(5) Uani 1 1 d . . . . .
C3 C 0.3487(3) 0.2079(2) 0.62242(15) 0.0130(5) Uani 1 1 d . . . . .
C3A C 0.5166(3) 0.16832(18) 0.61542(15) 0.0123(5) Uani 1 1 d . . . . .
H3B H 0.547711 0.095978 0.659398 0.015 Uiso 1 1 calc R U . . .
C4 C 0.5345(3) 0.15499(19) 0.49076(16) 0.0129(5) Uani 1 1 d . . . . .
H4A H 0.452164 0.103623 0.441854 0.016 Uiso 1 1 calc R U . . .
C5 C 0.7126(3) 0.1227(2) 0.49916(16) 0.0165(5) Uani 1 1 d . . . . .
H5A H 0.748847 0.050806 0.477385 0.020 Uiso 1 1 calc R U . . .
C6 C 0.8079(3) 0.2077(2) 0.54039(16) 0.0173(5) Uani 1 1 d . . . . .
H6A H 0.923738 0.206649 0.552851 0.021 Uiso 1 1 calc R U . . .
C7 C 0.7084(3) 0.3088(2) 0.56592(15) 0.0134(5) Uani 1 1 d . . . . .
H7A H 0.768046 0.383640 0.578811 0.016 Uiso 1 1 calc R U . . .
C7A C 0.6326(3) 0.26725(18) 0.66470(16) 0.0111(5) Uani 1 1 d . . . . .
H7B H 0.719554 0.240745 0.730689 0.013 Uiso 1 1 calc R U . . .
C8 C 0.2293(3) 0.37861(19) 0.69925(16) 0.0123(5) Uani 1 1 d . . . . .
C9 C 0.1830(3) 0.4784(2) 0.63918(17) 0.0189(6) Uani 1 1 d . . . . .
H9A H 0.238047 0.502045 0.582828 0.023 Uiso 1 1 calc R U . . .
C10 C 0.0560(3) 0.5443(2) 0.66104(19) 0.0249(6) Uani 1 1 d . . . . .
H10A H 0.024630 0.613293 0.620098 0.030 Uiso 1 1 calc R U . . .
C11 C -0.0250(3) 0.5091(2) 0.74286(18) 0.0226(6) Uani 1 1 d . . . . .
H11A H -0.112047 0.553844 0.758011 0.027 Uiso 1 1 calc R U . . .
C12 C 0.0217(3) 0.4087(2) 0.80225(17) 0.0225(6) Uani 1 1 d . . . . .
H12A H -0.033932 0.384504 0.858078 0.027 Uiso 1 1 calc R U . . .
C13 C 0.1489(3) 0.3432(2) 0.78102(16) 0.0176(5) Uani 1 1 d . . . . .
H13A H 0.180750 0.274428 0.822232 0.021 Uiso 1 1 calc R U . . .

loop_
_atom_site_aniso_label
_atom_site_aniso_U_11
_atom_site_aniso_U_22
_atom_site_aniso_U_33
_atom_site_aniso_U_23
_atom_site_aniso_U_13
_atom_site_aniso_U_12
S1 0.0204(4) 0.0167(3) 0.0122(3) 0.0020(2) 0.0031(2) -0.0005(3)
O1 0.0183(10) 0.0175(10) 0.0185(8) -0.0065(7) 0.0054(7) -0.0037(8)
O2 0.0145(9) 0.0177(10) 0.0233(8) -0.0030(7) 0.0065(7) -0.0039(8)
N2 0.0106(10) 0.0118(11) 0.0117(8) -0.0001(8) 0.0037(7) -0.0005(9)
C1 0.0141(13) 0.0196(14) 0.0059(10) 0.0025(9) 0.0009(9) -0.0008(11)
C3 0.0191(14) 0.0135(13) 0.0070(10) 0.0031(9) 0.0041(9) -0.0020(11)
C3A 0.0134(13) 0.0118(13) 0.0126(10) 0.0014(9) 0.0046(9) 0.0013(10)
C4 0.0161(13) 0.0094(12) 0.0142(10) -0.0030(9) 0.0054(9) -0.0025(10)
C5 0.0157(14) 0.0244(15) 0.0108(10) -0.0017(10) 0.0060(9) 0.0044(11)
C6 0.0134(13) 0.0227(15) 0.0194(11) 0.0024(10) 0.0108(10) 0.0031(12)
C7 0.0126(12) 0.0150(13) 0.0126(10) -0.0012(9) 0.0027(9) -0.0035(11)
C7A 0.0111(12) 0.0124(13) 0.0098(10) 0.0013(9) 0.0022(9) 0.0005(10)
C8 0.0093(13) 0.0152(13) 0.0123(10) -0.0046(9) 0.0024(9) -0.0011(10)
C9 0.0199(15) 0.0182(15) 0.0194(12) 0.0017(10) 0.0063(10) 0.0021(11)
C10 0.0215(15) 0.0184(15) 0.0325(14) 0.0000(12) 0.0018(11) 0.0010(12)
C11 0.0131(14) 0.0259(17) 0.0280(13) -0.0126(11) 0.0028(10) 0.0029(12)
C12 0.0184(15) 0.0340(18) 0.0167(12) -0.0067(11) 0.0073(10) -0.0043(13)
C13 0.0155(14) 0.0233(15) 0.0137(11) -0.0007(10) 0.0029(9) -0.0032(11)

loop_
_atom_type_symbol
_atom_type_description
_atom_type_scat_dispersion_real
_atom_type_scat_dispersion_imag
_atom_type_scat_source
C C 0.0033 0.0016 'International Tables Vol C Tables 4.2.6.8 and 6.1.1.4'
H H 0.0000 0.0000 'International Tables Vol C Tables 4.2.6.8 and 6.1.1.4'
N N 0.0061 0.0033 'International Tables Vol C Tables 4.2.6.8 and 6.1.1.4'
O O 0.0106 0.0060 'International Tables Vol C Tables 4.2.6.8 and 6.1.1.4'
S S 0.1246 0.1234 'International Tables Vol C Tables 4.2.6.8 and 6.1.1.4'

loop_
_geom_angle_atom_site_label_1
_geom_angle_atom_site_label_2
_geom_angle_atom_site_label_3
_geom_angle
_geom_angle_site_symmetry_1
_geom_angle_site_symmetry_3
_geom_angle_publ_flag
C4 S1 C7 79.64(10) . . ?
C3 N2 C1 112.62(18) . . ?
C3 N2 C8 123.98(19) . . ?
C1 N2 C8 122.93(19) . . ?
O1 C1 N2 124.0(2) . . ?
O1 C1 C7A 127.7(2) . . ?
N2 C1 C7A 108.25(19) . . ?
O2 C3 N2 124.1(2) . . ?
O2 C3 C3A 127.7(2) . . ?
N2 C3 C3A 108.20(19) . . ?
C3 C3A C7A 105.41(17) . . ?
C3 C3A C4 112.70(16) . . ?
C7A C3A C4 104.91(16) . . ?
C3 C3A H3B 111.2 . . ?
C7A C3A H3B 111.2 . . ?
C4 C3A H3B 111.2 . . ?
C5 C4 C3A 105.78(16) . . ?
C5 C4 S1 102.08(15) . . ?
C3A C4 S1 101.52(14) . . ?
C5 C4 H4A 115.2 . . ?
C3A C4 H4A 115.2 . . ?
S1 C4 H4A 115.2 . . ?
C6 C5 C4 110.2(2) . . ?
C6 C5 H5A 124.9 . . ?
C4 C5 H5A 124.9 . . ?
C5 C6 C7 110.6(2) . . ?
C5 C6 H6A 124.7 . . ?
C7 C6 H6A 124.7 . . ?
C6 C7 C7A 104.86(17) . . ?
C6 C7 S1 101.86(14) . . ?
C7A C7 S1 101.83(14) . . ?
C6 C7 H7A 115.5 . . ?
C7A C7 H7A 115.5 . . ?
S1 C7 H7A 115.5 . . ?
C1 C7A C3A 105.17(17) . . ?
C1 C7A C7 112.62(17) . . ?
C3A C7A C7 105.60(15) . . ?
C1 C7A H7B 111.1 . . ?
C3A C7A H7B 111.1 . . ?
C7 C7A H7B 111.1 . . ?
C9 C8 C13 120.3(2) . . ?
C9 C8 N2 119.45(19) . . ?
C13 C8 N2 120.2(2) . . ?
C8 C9 C10 120.1(2) . . ?
C8 C9 H9A 120.0 . . ?
C10 C9 H9A 120.0 . . ?
C11 C10 C9 119.8(2) . . ?
C11 C10 H10A 120.1 . . ?
C9 C10 H10A 120.1 . . ?
C12 C11 C10 119.7(2) . . ?
C12 C11 H11A 120.1 . . ?
C10 C11 H11A 120.1 . . ?
C11 C12 C13 120.6(2) . . ?
C11 C12 H12A 119.7 . . ?
C13 C12 H12A 119.7 . . ?
C12 C13 C8 119.5(2) . . ?
C12 C13 H13A 120.2 . . ?
C8 C13 H13A 120.2 . . ?

loop_
_geom_bond_atom_site_label_1
_geom_bond_atom_site_label_2
_geom_bond_distance
_geom_bond_site_symmetry_2
_geom_bond_publ_flag
S1 C4 1.839(2) . ?
S1 C7 1.846(2) . ?
O1 C1 1.207(3) . ?
O2 C3 1.212(2) . ?
N2 C3 1.402(3) . ?
N2 C1 1.403(3) . ?
N2 C8 1.434(3) . ?
C1 C7A 1.508(3) . ?
C3 C3A 1.505(3) . ?
C3A C7A 1.539(3) . ?
C3A C4 1.561(3) . ?
C3A H3B 1.0000 . ?
C4 C5 1.523(3) . ?
C4 H4A 1.0000 . ?
C5 C6 1.299(3) . ?
C5 H5A 0.9500 . ?
C6 C7 1.518(3) . ?
C6 H6A 0.9500 . ?
C7 C7A 1.558(3) . ?
C7 H7A 1.0000 . ?
C7A H7B 1.0000 . ?
C8 C9 1.381(3) . ?
C8 C13 1.385(3) . ?
C9 C10 1.389(3) . ?
C9 H9A 0.9500 . ?
C10 C11 1.388(3) . ?
C10 H10A 0.9500 . ?
C11 C12 1.383(3) . ?
C11 H11A 0.9500 . ?
C12 C13 1.385(3) . ?
C12 H12A 0.9500 . ?
C13 H13A 0.9500 . ?

loop_
_geom_hbond_atom_site_label_D
_geom_hbond_atom_site_label_H
_geom_hbond_atom_site_label_A
_geom_hbond_distance_DH
_geom_hbond_distance_HA
_geom_hbond_distance_DA
_geom_hbond_angle_DHA
_geom_hbond_site_symmetry_A
_geom_hbond_publ_flag
C3A H3B O1 1.00 2.41 3.249(3) 141.4 2_646 yes
C5 H5A O2 0.95 2.61 3.542(3) 167.2 3_656 yes
C6 H6A O2 0.95 2.48 3.415(3) 168.2 1_655 yes

loop_
_geom_torsion_atom_site_label_1
_geom_torsion_atom_site_label_2
_geom_torsion_atom_site_label_3
_geom_torsion_atom_site_label_4
_geom_torsion
_geom_torsion_site_symmetry_1
_geom_torsion_site_symmetry_2
_geom_torsion_site_symmetry_3
_geom_torsion_site_symmetry_4
_geom_torsion_publ_flag
C3 N2 C1 O1 173.97(18) . . . . ?
C8 N2 C1 O1 1.5(3) . . . . ?
C3 N2 C1 C7A -5.3(2) . . . . ?
C8 N2 C1 C7A -177.76(16) . . . . ?
C1 N2 C3 O2 -172.20(18) . . . . ?
C8 N2 C3 O2 0.2(3) . . . . ?
C1 N2 C3 C3A 6.4(2) . . . . ?
C8 N2 C3 C3A 178.78(17) . . . . ?
O2 C3 C3A C7A 173.79(19) . . . . ?
N2 C3 C3A C7A -4.8(2) . . . . ?
O2 C3 C3A C4 59.9(3) . . . . ?
N2 C3 C3A C4 -118.62(18) . . . . ?
C3 C3A C4 C5 176.30(18) . . . . ?
C7A C3A C4 C5 62.1(2) . . . . ?
C3 C3A C4 S1 70.1(2) . . . . ?
C7A C3A C4 S1 -44.11(18) . . . . ?
C7 S1 C4 C5 -50.12(13) . . . . ?
C7 S1 C4 C3A 59.00(14) . . . . ?
C3A C4 C5 C6 -66.9(2) . . . . ?
S1 C4 C5 C6 38.96(19) . . . . ?
C4 C5 C6 C7 0.2(2) . . . . ?
C5 C6 C7 C7A 66.8(2) . . . . ?
C5 C6 C7 S1 -39.0(2) . . . . ?
C4 S1 C7 C6 50.13(14) . . . . ?
C4 S1 C7 C7A -58.03(14) . . . . ?
O1 C1 C7A C3A -177.27(19) . . . . ?
N2 C1 C7A C3A 2.0(2) . . . . ?
O1 C1 C7A C7 -62.8(3) . . . . ?
N2 C1 C7A C7 116.48(18) . . . . ?
C3 C3A C7A C1 1.7(2) . . . . ?
C4 C3A C7A C1 120.84(17) . . . . ?
C3 C3A C7A C7 -117.65(17) . . . . ?
C4 C3A C7A C7 1.5(2) . . . . ?
C6 C7 C7A C1 -178.67(17) . . . . ?
S1 C7 C7A C1 -72.84(18) . . . . ?
C6 C7 C7A C3A -64.4(2) . . . . ?
S1 C7 C7A C3A 41.41(18) . . . . ?
C3 N2 C8 C9 -108.2(2) . . . . ?
C1 N2 C8 C9 63.3(3) . . . . ?
C3 N2 C8 C13 73.7(2) . . . . ?
C1 N2 C8 C13 -114.8(2) . . . . ?
C13 C8 C9 C10 0.4(3) . . . . ?
N2 C8 C9 C10 -177.7(2) . . . . ?
C8 C9 C10 C11 -0.5(3) . . . . ?
C9 C10 C11 C12 0.1(4) . . . . ?
C10 C11 C12 C13 0.2(3) . . . . ?
C11 C12 C13 C8 -0.2(3) . . . . ?
C9 C8 C13 C12 -0.1(3) . . . . ?
N2 C8 C13 C12 178.0(2) . . . . ?
